data_2311410
loop_
_publ_author_name
'Egekenze, Rita'
'Gultneh, Yilma'
'Butcher, Ray J.'

_publ_section_title
;
 Bis(3,5-dimeth-oxy-2-{[2-(pyridin-2-yl)ethyl-imino-\k<i>N</i>]-meth-yl}phenolato-\k<i>O</i>)bis-(dimethyl
 sulfoxide)-manganese(III) perchlorate methanol 0.774-solvate.
;
_journal_coeditor_code IM2481
_journal_issue 'Pt 10'
_journal_name_full 'Acta crystallographica. Section E, Crystallographic communications'
_journal_page_first 1479
_journal_page_last 1482
_journal_paper_doi 10.1107/S205698901701204X
_journal_volume 73
_journal_year 2017
_chemical_formula_iupac '[Mn (C16 H17 N2 O3)2 (C2 H6 O S)2] Cl O4, 0.774C H4 O'
_chemical_formula_moiety
;
C36 H46 Mn N4 O8 S2 +, Cl O4 -, 0.774(C H4 O)
;
_chemical_formula_sum 'C36.77 H49.1 Cl Mn N4 O12.77 S2'
_chemical_formula_weight 906.10
_chemical_name_systematic
;Bis(3,5-dimethoxy-2-{[2-(pyridin-2-yl)ethylimino-\k<i>N</i>]methyl}phenolato-\k<i>O</i>)bis(dimethyl sulfoxide)manganese(III) perchlorate methanol
0.774-solvate
;
_space_group_crystal_system triclinic
_space_group_IT_number 2
_space_group_name_Hall '-P 1'
_space_group_name_H-M_alt 'P -1'
_atom_sites_solution_hydrogens mixed
_atom_sites_solution_primary direct
_atom_sites_solution_secondary difmap
_audit_creation_method SHELXL-2016/6
_cell_angle_alpha 87.540(3)
_cell_angle_beta 89.175(3)
_cell_angle_gamma 87.729(3)
_cell_formula_units_Z 2
_cell_length_a 8.0730(4)
_cell_length_b 11.0143(4)
_cell_length_c 23.0453(7)
_cell_measurement_reflns_used 12258
_cell_measurement_temperature 123(2)
_cell_measurement_theta_max 37.5900
_cell_measurement_theta_min 3.0959
_cell_volume 2045.49(14)
_computing_cell_refinement
;
CrysAlis PRO (Agilent, 2012)
;
_computing_data_collection
;
CrysAlis PRO (Agilent, 2012)
;
_computing_data_reduction
;
CrysAlis PRO (Agilent, 2012)
;
_computing_molecular_graphics
;
SHELXTL (Sheldrick, 2008)
;
_computing_publication_material
;
SHELXTL (Sheldrick, 2008)
;
_computing_structure_refinement
;
SHELXL2016 (Sheldrick, 2015)
;
_computing_structure_solution
;
SHELXS97 (Sheldrick, 2008)
;
_diffrn_ambient_temperature 123(2)
_diffrn_detector_area_resol_mean 10.5081
_diffrn_measured_fraction_theta_full 0.997
_diffrn_measured_fraction_theta_max 0.941
_diffrn_measurement_device_type 'Agilent Xcalibur Ruby Gemini'
_diffrn_measurement_method '\w scans'
_diffrn_radiation_type MoK\a
_diffrn_radiation_wavelength 0.71073
_diffrn_reflns_av_R_equivalents 0.0314
_diffrn_reflns_limit_h_max 13
_diffrn_reflns_limit_h_min -13
_diffrn_reflns_limit_k_max 18
_diffrn_reflns_limit_k_min -18
_diffrn_reflns_limit_l_max 37
_diffrn_reflns_limit_l_min -39
_diffrn_reflns_number 36920
_diffrn_reflns_theta_full 25.242
_diffrn_reflns_theta_max 37.679
_diffrn_reflns_theta_min 3.102
_exptl_absorpt_coefficient_mu 0.558
_exptl_absorpt_correction_T_max 0.885
_exptl_absorpt_correction_T_min 0.754
_exptl_absorpt_correction_type analytical
_exptl_absorpt_process_details
;
[CrysAlis PRO (Agilent, 2012), based on expressions derived by Clark &
Reid
(1995)]
;
_exptl_crystal_colour red-brown
_exptl_crystal_density_diffrn 1.471
_exptl_crystal_density_method 'not measured'
_exptl_crystal_description prism
_exptl_crystal_F_000 947.9
_exptl_crystal_size_max 0.7045
_exptl_crystal_size_mid 0.4022
_exptl_crystal_size_min 0.2410
_refine_diff_density_max 1.160
_refine_diff_density_min -1.008
_refine_ls_extinction_method none
_refine_ls_goodness_of_fit_ref 1.103
_refine_ls_hydrogen_treatment mixed
_refine_ls_matrix_type full
_refine_ls_number_parameters 577
_refine_ls_number_reflns 20464
_refine_ls_number_restraints 148
_refine_ls_restrained_S_all 1.112
_refine_ls_R_factor_all 0.0782
_refine_ls_R_factor_gt 0.0603
_refine_ls_shift/su_max 0.001
_refine_ls_shift/su_mean 0.000
_refine_ls_structure_factor_coef Fsqd
_refine_ls_weighting_details 'w=1/[\s^2^(Fo^2^)+(0.0465P)^2^+1.6285P] where P=(Fo^2^+2Fc^2^)/3'
_refine_ls_weighting_scheme calc
_refine_ls_wR_factor_gt 0.1387
_refine_ls_wR_factor_ref 0.1487
_reflns_number_gt 16259
_reflns_number_total 20464
_reflns_threshold_expression 'I > 2\s(I)'
_cod_data_source_file im2481sup1.cif
_cod_data_source_block I
_cod_original_formula_sum 'C36.77 H49.10 Cl Mn N4 O12.77 S2'
_cod_database_code 2311410
_shelx_space_group_comment
;
The symmetry employed for this shelxl refinement is uniquely defined
by the following loop, which should always be used as a source of
symmetry information in preference to the above space-group names.
They are only intended as comments.
;

loop_
_space_group_symop_operation_xyz
'x, y, z'
'-x, -y, -z'

loop_
_atom_site_type_symbol
_atom_site_label
_atom_site_fract_x
_atom_site_fract_y
_atom_site_fract_z
_atom_site_U_iso_or_equiv
_atom_site_adp_type
_atom_site_calc_flag
_atom_site_occupancy
_atom_site_disorder_assembly
_atom_site_disorder_group
Mn Mn1 0.500000 0.500000 0.500000 0.01344(6) Uani d 1 . .
Mn Mn2 1.000000 0.500000 0.000000 0.01420(6) Uani d 1 . .
S S1A 0.17543(5) 0.65456(4) 0.46048(2) 0.02256(8) Uani d 1 . .
S S1B 0.67033(5) 0.66578(4) 0.02599(2) 0.02310(8) Uani d 1 . .
Cl Cl1 0.30171(12) 0.78497(7) 0.25281(4) 0.03133(18) Uani d 0.774(3) A 1
O O11 0.3026(4) 0.7096(2) 0.20426(11) 0.0591(14) Uani d 0.774(3) A 1
O O12 0.2546(4) 0.7170(2) 0.30416(11) 0.0419(8) Uani d 0.774(3) A 1
O O13 0.1894(3) 0.88677(19) 0.24370(10) 0.0649(10) Uani d 0.774(3) A 1
O O14 0.4653(3) 0.8281(3) 0.26037(13) 0.0809(11) Uani d 0.774(3) A 1
Cl Cl1A 0.3726(7) 0.7628(3) 0.24715(13) 0.0490(10) Uani d 0.226(3) A 2
O O11A 0.3059(10) 0.7049(7) 0.1990(3) 0.044(3) Uani d 0.226(3) A 2
O O12A 0.3376(13) 0.8908(3) 0.2415(3) 0.064(3) Uani d 0.226(3) A 2
O O13A 0.5479(6) 0.7399(9) 0.2486(4) 0.096(4) Uani d 0.226(3) A 2
O O14A 0.2998(11) 0.7157(7) 0.2999(2) 0.0313(19) Uani d 0.226(3) A 2
O O1A 0.50038(15) 0.34259(10) 0.47199(5) 0.0179(2) Uani d 1 . .
O O2A 0.2589(2) -0.03544(13) 0.43949(7) 0.0313(3) Uani d 1 . .
O O3A 0.24473(18) 0.12275(12) 0.62751(6) 0.0267(3) Uani d 1 . .
O O4A 0.22922(15) 0.52580(11) 0.48181(6) 0.0217(2) Uani d 1 . .
O O1B 1.01133(16) 0.65127(10) -0.04028(5) 0.0190(2) Uani d 1 . .
O O2B 1.2190(2) 1.03701(12) -0.09960(6) 0.0279(3) Uani d 1 . .
O O3B 1.22953(19) 0.90515(12) 0.09819(6) 0.0255(3) Uani d 1 . .
O O4B 0.72827(15) 0.53481(11) 0.01510(6) 0.0232(2) Uani d 1 . .
N N1A 0.45577(16) 0.43169(12) 0.58189(6) 0.0157(2) Uani d 1 . .
N N2A 0.4453(2) 0.76067(16) 0.69461(8) 0.0294(3) Uani d 1 . .
N N1B 1.04014(16) 0.58273(12) 0.07568(6) 0.0159(2) Uani d 1 . .
N N2B 1.0744(3) 0.25942(16) 0.20333(7) 0.0311(4) Uani d 1 . .
C C1A 0.41715(19) 0.24823(13) 0.49218(7) 0.0158(2) Uani d 1 . .
C C2A 0.3824(2) 0.15812(14) 0.45271(7) 0.0191(3) Uani d 1 . .
H H2AA 0.414312 0.167122 0.412964 0.023 Uiso calc 1 . .
C C3A 0.3007(2) 0.05629(14) 0.47333(8) 0.0218(3) Uani d 1 . .
C C4A 0.2513(2) 0.04030(15) 0.53187(8) 0.0229(3) Uani d 1 . .
H H4AA 0.194402 -0.029901 0.544822 0.027 Uiso calc 1 . .
C C5A 0.2869(2) 0.12795(14) 0.57000(7) 0.0193(3) Uani d 1 . .
C C6A 0.36881(19) 0.23522(13) 0.55126(7) 0.0162(2) Uani d 1 . .
C C7A 0.3153(3) -0.03191(19) 0.38039(10) 0.0318(4) Uani d 1 . .
H H7AA 0.276708 -0.102948 0.361093 0.048 Uiso calc 1 . .
H H7AB 0.271203 0.042507 0.360392 0.048 Uiso calc 1 . .
H H7AC 0.436765 -0.032877 0.379174 0.048 Uiso calc 1 . .
C C8A 0.1632(3) 0.0166(2) 0.64944(11) 0.0411(5) Uani d 1 . .
H H8AA 0.139570 0.023690 0.691014 0.062 Uiso calc 1 . .
H H8AB 0.059117 0.009237 0.628745 0.062 Uiso calc 1 . .
H H8AC 0.235214 -0.055674 0.643549 0.062 Uiso calc 1 . .
C C9A 0.40744(19) 0.32197(14) 0.59325(7) 0.0167(2) Uani d 1 . .
H H9AA 0.396694 0.296874 0.633040 0.020 Uiso calc 1 . .
C C10A 0.4913(2) 0.50364(15) 0.63280(7) 0.0185(3) Uani d 1 . .
H H10A 0.584878 0.556669 0.623176 0.022 Uiso calc 1 . .
H H10B 0.525077 0.447738 0.665681 0.022 Uiso calc 1 . .
C C11A 0.3406(2) 0.58216(17) 0.65116(8) 0.0236(3) Uani d 1 . .
H H11A 0.308632 0.640228 0.618897 0.028 Uiso calc 1 . .
H H11B 0.245813 0.529760 0.659978 0.028 Uiso calc 1 . .
C C12A 0.3801(2) 0.65134(16) 0.70419(8) 0.0218(3) Uani d 1 . .
C C13A 0.3539(3) 0.60108(19) 0.75975(8) 0.0296(4) Uani d 1 . .
H H13A 0.307551 0.523374 0.765017 0.036 Uiso calc 1 . .
C C14A 0.3962(3) 0.6655(2) 0.80748(9) 0.0334(4) Uani d 1 . .
H H14A 0.378686 0.632966 0.845823 0.040 Uiso calc 1 . .
C C15A 0.4643(3) 0.7779(2) 0.79808(9) 0.0332(4) Uani d 1 . .
H H15A 0.495327 0.824044 0.829790 0.040 Uiso calc 1 . .
C C16A 0.4863(3) 0.8215(2) 0.74155(10) 0.0350(4) Uani d 1 . .
H H16A 0.533045 0.898859 0.735357 0.042 Uiso calc 1 . .
C C17A 0.0194(3) 0.6319(2) 0.40838(9) 0.0303(4) Uani d 1 . .
H H17A -0.022353 0.710897 0.392337 0.045 Uiso calc 1 . .
H H17B 0.066872 0.583731 0.376985 0.045 Uiso calc 1 . .
H H17C -0.071933 0.588592 0.427203 0.045 Uiso calc 1 . .
C C18A 0.0442(3) 0.71209(18) 0.51712(9) 0.0286(4) Uani d 1 . .
H H18A 0.004811 0.795149 0.506235 0.043 Uiso calc 1 . .
H H18B -0.050952 0.660124 0.522905 0.043 Uiso calc 1 . .
H H18C 0.106810 0.712481 0.553218 0.043 Uiso calc 1 . .
C C1B 1.08105(19) 0.75281(13) -0.02710(7) 0.0160(2) Uani d 1 . .
C C2B 1.1110(2) 0.83936(14) -0.07256(7) 0.0182(3) Uani d 1 . .
H H2BA 1.082866 0.823997 -0.111375 0.022 Uiso calc 1 . .
C C3B 1.1824(2) 0.94740(14) -0.05957(7) 0.0196(3) Uani d 1 . .
C C4B 1.2262(2) 0.97316(14) -0.00270(7) 0.0204(3) Uani d 1 . .
H H4BA 1.276857 1.047111 0.004956 0.025 Uiso calc 1 . .
C C5B 1.1944(2) 0.88913(14) 0.04182(7) 0.0182(3) Uani d 1 . .
C C6B 1.12204(19) 0.77650(13) 0.03091(7) 0.0161(2) Uani d 1 . .
C C7B 1.1637(3) 1.02612(19) -0.15781(9) 0.0314(4) Uani d 1 . .
H H7BA 1.198245 1.096404 -0.181871 0.047 Uiso calc 1 . .
H H7BB 1.212344 0.951376 -0.173589 0.047 Uiso calc 1 . .
H H7BC 1.042495 1.023133 -0.157835 0.047 Uiso calc 1 . .
C C8B 1.3098(3) 1.01347(18) 0.11256(9) 0.0296(4) Uani d 1 . .
H H8BA 1.327350 1.012738 0.154572 0.044 Uiso calc 1 . .
H H8BB 1.417031 1.016876 0.092174 0.044 Uiso calc 1 . .
H H8BC 1.240046 1.084849 0.100772 0.044 Uiso calc 1 . .
C C9B 1.08844(19) 0.69338(14) 0.07878(7) 0.0169(2) Uani d 1 . .
H H9BA 1.102943 0.722059 0.116600 0.020 Uiso calc 1 . .
C C10B 1.0104(2) 0.51639(14) 0.13192(7) 0.0182(3) Uani d 1 . .
H H10C 0.917631 0.461323 0.127936 0.022 Uiso calc 1 . .
H H10D 0.978321 0.575305 0.161728 0.022 Uiso calc 1 . .
C C11B 1.1657(2) 0.44193(16) 0.15167(7) 0.0212(3) Uani d 1 . .
H H11C 1.200209 0.384829 0.121331 0.025 Uiso calc 1 . .
H H11D 1.257509 0.497173 0.157111 0.025 Uiso calc 1 . .
C C12B 1.1317(2) 0.37149(15) 0.20787(7) 0.0200(3) Uani d 1 . .
C C13B 1.1580(2) 0.42174(17) 0.26116(8) 0.0248(3) Uani d 1 . .
H H13B 1.200848 0.500606 0.262816 0.030 Uiso calc 1 . .
C C14B 1.1211(3) 0.35536(18) 0.31177(8) 0.0260(3) Uani d 1 . .
H H14B 1.137798 0.388033 0.348626 0.031 Uiso calc 1 . .
C C15B 1.0593(3) 0.24032(19) 0.30771(8) 0.0282(4) Uani d 1 . .
H H15B 1.030838 0.193012 0.341571 0.034 Uiso calc 1 . .
C C16B 1.0403(3) 0.1966(2) 0.25299(9) 0.0371(5) Uani d 1 . .
H H16B 1.000665 0.116938 0.250348 0.045 Uiso calc 1 . .
C C17B 0.5226(2) 0.70393(18) -0.02905(9) 0.0264(3) Uani d 1 . .
H H17D 0.479662 0.787575 -0.024736 0.040 Uiso calc 1 . .
H H17E 0.575775 0.697021 -0.067328 0.040 Uiso calc 1 . .
H H17F 0.430998 0.648204 -0.025410 0.040 Uiso calc 1 . .
C C18B 0.5303(3) 0.6533(3) 0.08640(9) 0.0400(5) Uani d 1 . .
H H18D 0.487442 0.734523 0.096103 0.060 Uiso calc 1 . .
H H18E 0.437993 0.603326 0.076394 0.060 Uiso calc 1 . .
H H18F 0.588691 0.615228 0.119890 0.060 Uiso calc 1 . .
O O1S 0.7366(3) 0.6892(3) 0.21182(12) 0.0490(6) Uani d 0.774(3) A 1
H H1S 0.644(2) 0.689(5) 0.2281(13) 0.073 Uiso d 0.774(3) A 1
C C1S 0.8497(6) 0.7039(4) 0.25684(15) 0.0523(9) Uani d 0.774(3) A 1
H H1SD 0.958649 0.721944 0.240058 0.078 Uiso calc 0.774(3) A 1
H H1SA 0.858738 0.628816 0.281184 0.078 Uiso calc 0.774(3) A 1
H H1SB 0.810224 0.771155 0.280573 0.078 Uiso calc 0.774(3) A 1

loop_
_atom_site_aniso_label
_atom_site_aniso_U_11
_atom_site_aniso_U_22
_atom_site_aniso_U_33
_atom_site_aniso_U_12
_atom_site_aniso_U_13
_atom_site_aniso_U_23
Mn1 0.01323(13) 0.00974(12) 0.01742(13) -0.00149(10) -0.00032(9) -0.00011(9)
Mn2 0.01386(13) 0.01008(12) 0.01888(14) -0.00177(10) -0.00235(10) -0.00110(10)
S1A 0.01467(16) 0.01704(17) 0.0354(2) 0.00072(13) -0.00139(14) 0.00494(14)
S1B 0.01565(17) 0.01864(17) 0.0354(2) 0.00003(13) -0.00061(14) -0.00671(15)
Cl1 0.0454(5) 0.0229(3) 0.0253(3) 0.0047(3) -0.0010(3) -0.0018(2)
O11 0.100(3) 0.051(3) 0.0289(16) -0.013(2) -0.0065(19) -0.0146(16)
O12 0.069(2) 0.0277(13) 0.0291(13) -0.0005(12) 0.0004(12) 0.0017(10)
O13 0.088(2) 0.0512(16) 0.0505(15) 0.0363(16) 0.0060(15) 0.0154(12)
O14 0.0537(19) 0.084(3) 0.110(3) -0.0289(18) 0.0138(18) -0.045(2)
Cl1A 0.096(3) 0.0244(13) 0.0278(12) -0.0124(16) -0.0050(16) -0.0059(9)
O11A 0.065(7) 0.038(6) 0.028(5) 0.009(6) 0.018(5) -0.014(4)
O12A 0.128(8) 0.022(3) 0.043(4) -0.009(5) -0.006(5) 0.006(3)
O13A 0.072(8) 0.117(10) 0.101(8) -0.004(8) 0.007(7) -0.017(8)
O14A 0.055(5) 0.023(4) 0.016(3) 0.009(3) -0.013(3) 0.000(2)
O1A 0.0215(5) 0.0115(4) 0.0210(5) -0.0037(4) 0.0028(4) -0.0012(4)
O2A 0.0367(8) 0.0171(6) 0.0415(8) -0.0086(5) 0.0009(6) -0.0113(5)
O3A 0.0313(7) 0.0201(6) 0.0285(6) -0.0068(5) 0.0060(5) 0.0056(5)
O4A 0.0146(5) 0.0153(5) 0.0348(6) 0.0003(4) -0.0022(4) 0.0034(4)
O1B 0.0233(6) 0.0124(4) 0.0218(5) -0.0039(4) -0.0057(4) 0.0001(4)
O2B 0.0399(8) 0.0182(5) 0.0259(6) -0.0097(5) -0.0018(5) 0.0050(4)
O3B 0.0363(7) 0.0190(5) 0.0226(6) -0.0126(5) -0.0047(5) -0.0039(4)
O4B 0.0149(5) 0.0160(5) 0.0390(7) -0.0006(4) -0.0005(4) -0.0043(5)
N1A 0.0147(5) 0.0143(5) 0.0181(5) -0.0013(4) -0.0020(4) -0.0005(4)
N2A 0.0367(9) 0.0231(7) 0.0291(8) -0.0030(6) -0.0023(6) -0.0052(6)
N1B 0.0147(5) 0.0133(5) 0.0197(5) -0.0023(4) -0.0008(4) -0.0005(4)
N2B 0.0472(11) 0.0226(7) 0.0241(7) -0.0117(7) -0.0045(6) 0.0013(5)
C1A 0.0143(6) 0.0102(5) 0.0228(6) -0.0004(4) -0.0011(5) -0.0001(4)
C2A 0.0193(7) 0.0128(6) 0.0254(7) -0.0007(5) -0.0011(5) -0.0031(5)
C3A 0.0202(7) 0.0121(6) 0.0335(8) -0.0015(5) -0.0017(6) -0.0047(5)
C4A 0.0205(7) 0.0117(6) 0.0366(9) -0.0037(5) -0.0002(6) 0.0003(6)
C5A 0.0167(6) 0.0142(6) 0.0268(7) -0.0009(5) 0.0012(5) 0.0034(5)
C6A 0.0147(6) 0.0119(5) 0.0218(6) -0.0015(4) -0.0002(5) 0.0011(4)
C7A 0.0351(10) 0.0231(8) 0.0384(10) -0.0021(7) -0.0053(8) -0.0120(7)
C8A 0.0475(14) 0.0286(10) 0.0466(13) -0.0147(9) 0.0098(10) 0.0142(9)
C9A 0.0152(6) 0.0152(6) 0.0194(6) -0.0009(5) -0.0007(4) 0.0025(5)
C10A 0.0186(7) 0.0185(6) 0.0188(6) -0.0015(5) -0.0040(5) -0.0027(5)
C11A 0.0210(7) 0.0270(8) 0.0234(7) 0.0021(6) -0.0044(5) -0.0082(6)
C12A 0.0204(7) 0.0215(7) 0.0239(7) 0.0012(6) -0.0031(5) -0.0076(5)
C13A 0.0351(10) 0.0295(9) 0.0255(8) -0.0099(8) -0.0023(7) -0.0069(7)
C14A 0.0397(11) 0.0383(11) 0.0235(8) -0.0085(9) -0.0038(7) -0.0074(7)
C15A 0.0343(10) 0.0344(10) 0.0327(10) -0.0048(8) -0.0057(8) -0.0149(8)
C16A 0.0420(12) 0.0241(9) 0.0400(11) -0.0069(8) -0.0043(9) -0.0095(8)
C17A 0.0280(9) 0.0348(10) 0.0272(9) 0.0094(8) -0.0050(7) -0.0014(7)
C18A 0.0282(9) 0.0265(8) 0.0313(9) 0.0070(7) -0.0079(7) -0.0063(7)
C1B 0.0153(6) 0.0112(5) 0.0215(6) -0.0009(4) -0.0019(5) -0.0009(4)
C2B 0.0207(7) 0.0135(6) 0.0204(6) -0.0016(5) -0.0019(5) 0.0002(5)
C3B 0.0214(7) 0.0129(6) 0.0246(7) -0.0025(5) -0.0009(5) 0.0013(5)
C4B 0.0229(7) 0.0132(6) 0.0256(7) -0.0050(5) -0.0016(5) -0.0015(5)
C5B 0.0182(6) 0.0151(6) 0.0216(7) -0.0032(5) -0.0016(5) -0.0025(5)
C6B 0.0164(6) 0.0126(5) 0.0195(6) -0.0024(5) -0.0013(5) -0.0017(4)
C7B 0.0429(12) 0.0257(8) 0.0253(8) -0.0046(8) -0.0002(7) 0.0045(7)
C8B 0.0391(11) 0.0224(8) 0.0288(9) -0.0146(7) -0.0058(7) -0.0045(6)
C9B 0.0166(6) 0.0142(6) 0.0201(6) -0.0017(5) -0.0018(5) -0.0015(5)
C10B 0.0194(7) 0.0157(6) 0.0196(6) -0.0029(5) 0.0013(5) 0.0001(5)
C11B 0.0192(7) 0.0224(7) 0.0218(7) -0.0021(6) -0.0001(5) 0.0034(5)
C12B 0.0198(7) 0.0185(6) 0.0216(7) -0.0019(5) -0.0020(5) 0.0023(5)
C13B 0.0302(9) 0.0204(7) 0.0243(8) -0.0069(6) -0.0030(6) 0.0001(6)
C14B 0.0317(9) 0.0256(8) 0.0209(7) -0.0048(7) -0.0024(6) 0.0003(6)
C15B 0.0344(10) 0.0279(9) 0.0223(8) -0.0080(7) -0.0018(6) 0.0051(6)
C16B 0.0601(15) 0.0241(9) 0.0284(9) -0.0192(9) -0.0044(9) 0.0026(7)
C17B 0.0242(8) 0.0235(8) 0.0310(9) 0.0027(6) 0.0021(6) 0.0020(6)
C18B 0.0375(12) 0.0538(14) 0.0267(9) 0.0186(10) 0.0031(8) 0.0007(9)
O1S 0.0477(15) 0.0439(14) 0.0552(15) 0.0005(11) 0.0035(11) -0.0039(11)
C1S 0.077(3) 0.0470(19) 0.0332(16) 0.0012(19) 0.0020(15) -0.0047(13)

loop_
_atom_type_symbol
_atom_type_description
_atom_type_scat_dispersion_real
_atom_type_scat_dispersion_imag
_atom_type_scat_source
C C 0.0033 0.0016 'International Tables Vol C Tables 4.2.6.8 and 6.1.1.4'
H H 0.0000 0.0000 'International Tables Vol C Tables 4.2.6.8 and 6.1.1.4'
N N 0.0061 0.0033 'International Tables Vol C Tables 4.2.6.8 and 6.1.1.4'
O O 0.0106 0.0060 'International Tables Vol C Tables 4.2.6.8 and 6.1.1.4'
Cl Cl 0.1484 0.1585 'International Tables Vol C Tables 4.2.6.8 and 6.1.1.4'
Mn Mn 0.3368 0.7283 'International Tables Vol C Tables 4.2.6.8 and 6.1.1.4'
S S 0.1246 0.1234 'International Tables Vol C Tables 4.2.6.8 and 6.1.1.4'

loop_
_geom_angle_atom_site_label_1
_geom_angle_atom_site_label_2
_geom_angle_atom_site_label_3
_geom_angle_site_symmetry_1
_geom_angle_site_symmetry_3
_geom_angle
O1A Mn1 O1A . 2_666 180.0
O1A Mn1 N1A . . 90.10(5)
O1A Mn1 N1A 2_666 . 89.90(5)
O1A Mn1 N1A . 2_666 89.90(5)
O1A Mn1 N1A 2_666 2_666 90.10(5)
N1A Mn1 N1A . 2_666 180.00(8)
O1A Mn1 O4A . . 90.48(5)
O1A Mn1 O4A 2_666 . 89.52(5)
N1A Mn1 O4A . . 92.32(5)
N1A Mn1 O4A 2_666 . 87.68(5)
O1A Mn1 O4A . 2_666 89.52(5)
O1A Mn1 O4A 2_666 2_666 90.48(5)
N1A Mn1 O4A . 2_666 87.68(5)
N1A Mn1 O4A 2_666 2_666 92.32(5)
O4A Mn1 O4A . 2_666 180.0
O1B Mn2 O1B . 2_765 180.00(8)
O1B Mn2 N1B . 2_765 90.60(5)
O1B Mn2 N1B 2_765 2_765 89.40(5)
O1B Mn2 N1B . . 89.40(5)
O1B Mn2 N1B 2_765 . 90.59(5)
N1B Mn2 N1B 2_765 . 180.00(7)
O1B Mn2 O4B . 2_765 90.15(5)
O1B Mn2 O4B 2_765 2_765 89.85(5)
N1B Mn2 O4B 2_765 2_765 87.99(5)
N1B Mn2 O4B . 2_765 92.01(5)
O1B Mn2 O4B . . 89.85(5)
O1B Mn2 O4B 2_765 . 90.15(5)
N1B Mn2 O4B 2_765 . 92.01(5)
N1B Mn2 O4B . . 87.99(5)
O4B Mn2 O4B 2_765 . 180.0
O4A S1A C17A . . 104.11(9)
O4A S1A C18A . . 105.08(9)
C17A S1A C18A . . 98.35(9)
O4B S1B C17B . . 104.91(9)
O4B S1B C18B . . 104.63(10)
C17B S1B C18B . . 98.31(10)
O11 Cl1 O13 . . 110.35(8)
O11 Cl1 O12 . . 109.97(8)
O13 Cl1 O12 . . 109.65(8)
O11 Cl1 O14 . . 109.25(8)
O13 Cl1 O14 . . 108.89(8)
O12 Cl1 O14 . . 108.71(8)
O11A Cl1A O12A . . 109.64(9)
O11A Cl1A O14A . . 109.60(9)
O12A Cl1A O14A . . 109.38(9)
O11A Cl1A O13A . . 109.48(9)
O12A Cl1A O13A . . 109.41(9)
O14A Cl1A O13A . . 109.32(9)
C1A O1A Mn1 . . 128.49(10)
C3A O2A C7A . . 117.94(16)
C5A O3A C8A . . 117.26(17)
S1A O4A Mn1 . . 114.48(7)
C1B O1B Mn2 . . 131.56(10)
C3B O2B C7B . . 118.09(15)
C5B O3B C8B . . 118.46(14)
S1B O4B Mn2 . . 116.94(7)
C9A N1A C10A . . 116.07(13)
C9A N1A Mn1 . . 123.36(11)
C10A N1A Mn1 . . 120.39(10)
C12A N2A C16A . . 117.25(18)
C9B N1B C10B . . 115.93(13)
C9B N1B Mn2 . . 124.38(11)
C10B N1B Mn2 . . 119.67(10)
C16B N2B C12B . . 117.14(17)
O1A C1A C2A . . 117.43(14)
O1A C1A C6A . . 121.76(14)
C2A C1A C6A . . 120.78(14)
C3A C2A C1A . . 118.47(16)
C3A C2A H2AA . . 120.8
C1A C2A H2AA . . 120.8
O2A C3A C2A . . 123.82(17)
O2A C3A C4A . . 113.97(15)
C2A C3A C4A . . 122.21(15)
C5A C4A C3A . . 118.87(15)
C5A C4A H4AA . . 120.6
C3A C4A H4AA . . 120.6
O3A C5A C4A . . 124.17(15)
O3A C5A C6A . . 114.31(15)
C4A C5A C6A . . 121.50(16)
C1A C6A C5A . . 118.15(14)
C1A C6A C9A . . 122.61(13)
C5A C6A C9A . . 119.15(14)
O2A C7A H7AA . . 109.5
O2A C7A H7AB . . 109.5
H7AA C7A H7AB . . 109.5
O2A C7A H7AC . . 109.5
H7AA C7A H7AC . . 109.5
H7AB C7A H7AC . . 109.5
O3A C8A H8AA . . 109.5
O3A C8A H8AB . . 109.5
H8AA C8A H8AB . . 109.5
O3A C8A H8AC . . 109.5
H8AA C8A H8AC . . 109.5
H8AB C8A H8AC . . 109.5
N1A C9A C6A . . 126.02(14)
N1A C9A H9AA . . 117.0
C6A C9A H9AA . . 117.0
N1A C10A C11A . . 111.85(13)
N1A C10A H10A . . 109.2
C11A C10A H10A . . 109.2
N1A C10A H10B . . 109.2
C11A C10A H10B . . 109.2
H10A C10A H10B . . 107.9
C12A C11A C10A . . 110.29(14)
C12A C11A H11A . . 109.6
C10A C11A H11A . . 109.6
C12A C11A H11B . . 109.6
C10A C11A H11B . . 109.6
H11A C11A H11B . . 108.1
N2A C12A C13A . . 122.45(16)
N2A C12A C11A . . 116.68(16)
C13A C12A C11A . . 120.84(17)
C14A C13A C12A . . 119.36(19)
C14A C13A H13A . . 120.3
C12A C13A H13A . . 120.3
C15A C14A C13A . . 118.7(2)
C15A C14A H14A . . 120.7
C13A C14A H14A . . 120.7
C16A C15A C14A . . 118.46(18)
C16A C15A H15A . . 120.8
C14A C15A H15A . . 120.8
N2A C16A C15A . . 123.8(2)
N2A C16A H16A . . 118.1
C15A C16A H16A . . 118.1
S1A C17A H17A . . 109.5
S1A C17A H17B . . 109.5
H17A C17A H17B . . 109.5
S1A C17A H17C . . 109.5
H17A C17A H17C . . 109.5
H17B C17A H17C . . 109.5
S1A C18A H18A . . 109.5
S1A C18A H18B . . 109.5
H18A C18A H18B . . 109.5
S1A C18A H18C . . 109.5
H18A C18A H18C . . 109.5
H18B C18A H18C . . 109.5
O1B C1B C2B . . 117.87(14)
O1B C1B C6B . . 121.68(14)
C2B C1B C6B . . 120.43(14)
C3B C2B C1B . . 118.84(14)
C3B C2B H2BA . . 120.6
C1B C2B H2BA . . 120.6
O2B C3B C2B . . 124.31(15)
O2B C3B C4B . . 113.50(14)
C2B C3B C4B . . 122.18(15)
C5B C4B C3B . . 118.84(14)
C5B C4B H4BA . . 120.6
C3B C4B H4BA . . 120.6
O3B C5B C4B . . 123.81(14)
O3B C5B C6B . . 114.89(14)
C4B C5B C6B . . 121.30(14)
C1B C6B C5B . . 118.39(14)
C1B C6B C9B . . 122.46(13)
C5B C6B C9B . . 119.13(14)
O2B C7B H7BA . . 109.5
O2B C7B H7BB . . 109.5
H7BA C7B H7BB . . 109.5
O2B C7B H7BC . . 109.5
H7BA C7B H7BC . . 109.5
H7BB C7B H7BC . . 109.5
O3B C8B H8BA . . 109.5
O3B C8B H8BB . . 109.5
H8BA C8B H8BB . . 109.5
O3B C8B H8BC . . 109.5
H8BA C8B H8BC . . 109.5
H8BB C8B H8BC . . 109.5
N1B C9B C6B . . 126.56(14)
N1B C9B H9BA . . 116.7
C6B C9B H9BA . . 116.7
N1B C10B C11B . . 111.19(13)
N1B C10B H10C . . 109.4
C11B C10B H10C . . 109.4
N1B C10B H10D . . 109.4
C11B C10B H10D . . 109.4
H10C C10B H10D . . 108.0
C12B C11B C10B . . 110.56(14)
C12B C11B H11C . . 109.5
C10B C11B H11C . . 109.5
C12B C11B H11D . . 109.5
C10B C11B H11D . . 109.5
H11C C11B H11D . . 108.1
N2B C12B C13B . . 122.58(16)
N2B C12B C11B . . 116.46(15)
C13B C12B C11B . . 120.96(15)
C14B C13B C12B . . 119.18(17)
C14B C13B H13B . . 120.4
C12B C13B H13B . . 120.4
C13B C14B C15B . . 118.85(17)
C13B C14B H14B . . 120.6
C15B C14B H14B . . 120.6
C16B C15B C14B . . 118.07(17)
C16B C15B H15B . . 121.0
C14B C15B H15B . . 121.0
N2B C16B C15B . . 124.15(19)
N2B C16B H16B . . 117.9
C15B C16B H16B . . 117.9
S1B C17B H17D . . 109.5
S1B C17B H17E . . 109.5
H17D C17B H17E . . 109.5
S1B C17B H17F . . 109.5
H17D C17B H17F . . 109.5
H17E C17B H17F . . 109.5
S1B C18B H18D . . 109.5
S1B C18B H18E . . 109.5
H18D C18B H18E . . 109.5
S1B C18B H18F . . 109.5
H18D C18B H18F . . 109.5
H18E C18B H18F . . 109.5
C1S O1S H1S . . 105(2)
O1S C1S H1SD . . 109.5
O1S C1S H1SA . . 109.5
H1SD C1S H1SA . . 109.5
O1S C1S H1SB . . 109.5
H1SD C1S H1SB . . 109.5
H1SA C1S H1SB . . 109.5

loop_
_geom_bond_atom_site_label_1
_geom_bond_atom_site_label_2
_geom_bond_site_symmetry_2
_geom_bond_distance
Mn1 O1A . 1.8757(11)
Mn1 O1A 2_666 1.8757(11)
Mn1 N1A . 2.0335(13)
Mn1 N1A 2_666 2.0336(13)
Mn1 O4A . 2.2365(12)
Mn1 O4A 2_666 2.2365(12)
Mn2 O1B . 1.8770(11)
Mn2 O1B 2_765 1.8770(11)
Mn2 N1B 2_765 2.0380(13)
Mn2 N1B . 2.0380(13)
Mn2 O4B 2_765 2.2368(13)
Mn2 O4B . 2.2368(13)
S1A O4A . 1.5293(12)
S1A C17A . 1.785(2)
S1A C18A . 1.791(2)
S1B O4B . 1.5287(13)
S1B C17B . 1.779(2)
S1B C18B . 1.785(2)
Cl1 O11 . 1.4212(15)
Cl1 O13 . 1.4241(14)
Cl1 O12 . 1.4279(15)
Cl1 O14 . 1.4365(15)
Cl1A O11A . 1.4256(15)
Cl1A O12A . 1.4274(15)
Cl1A O14A . 1.4280(15)
Cl1A O13A . 1.4285(15)
O1A C1A . 1.3240(18)
O2A C3A . 1.358(2)
O2A C7A . 1.429(3)
O3A C5A . 1.363(2)
O3A C8A . 1.434(2)
O1B C1B . 1.3206(18)
O2B C3B . 1.360(2)
O2B C7B . 1.431(2)
O3B C5B . 1.354(2)
O3B C8B . 1.434(2)
N1A C9A . 1.299(2)
N1A C10A . 1.481(2)
N2A C12A . 1.342(3)
N2A C16A . 1.349(3)
N1B C9B . 1.299(2)
N1B C10B . 1.481(2)
N2B C16B . 1.343(3)
N2B C12B . 1.344(2)
C1A C2A . 1.414(2)
C1A C6A . 1.414(2)
C2A C3A . 1.387(2)
C2A H2AA . 0.9500
C3A C4A . 1.407(3)
C4A C5A . 1.374(2)
C4A H4AA . 0.9500
C5A C6A . 1.425(2)
C6A C9A . 1.435(2)
C7A H7AA . 0.9800
C7A H7AB . 0.9800
C7A H7AC . 0.9800
C8A H8AA . 0.9800
C8A H8AB . 0.9800
C8A H8AC . 0.9800
C9A H9AA . 0.9500
C10A C11A . 1.530(2)
C10A H10A . 0.9900
C10A H10B . 0.9900
C11A C12A . 1.512(2)
C11A H11A . 0.9900
C11A H11B . 0.9900
C12A C13A . 1.390(3)
C13A C14A . 1.388(3)
C13A H13A . 0.9500
C14A C15A . 1.382(3)
C14A H14A . 0.9500
C15A C16A . 1.381(3)
C15A H15A . 0.9500
C16A H16A . 0.9500
C17A H17A . 0.9800
C17A H17B . 0.9800
C17A H17C . 0.9800
C18A H18A . 0.9800
C18A H18B . 0.9800
C18A H18C . 0.9800
C1B C2B . 1.411(2)
C1B C6B . 1.419(2)
C2B C3B . 1.388(2)
C2B H2BA . 0.9500
C3B C4B . 1.406(2)
C4B C5B . 1.380(2)
C4B H4BA . 0.9500
C5B C6B . 1.425(2)
C6B C9B . 1.433(2)
C7B H7BA . 0.9800
C7B H7BB . 0.9800
C7B H7BC . 0.9800
C8B H8BA . 0.9800
C8B H8BB . 0.9800
C8B H8BC . 0.9800
C9B H9BA . 0.9500
C10B C11B . 1.534(2)
C10B H10C . 0.9900
C10B H10D . 0.9900
C11B C12B . 1.508(2)
C11B H11C . 0.9900
C11B H11D . 0.9900
C12B C13B . 1.391(2)
C13B C14B . 1.385(3)
C13B H13B . 0.9500
C14B C15B . 1.387(3)
C14B H14B . 0.9500
C15B C16B . 1.382(3)
C15B H15B . 0.9500
C16B H16B . 0.9500
C17B H17D . 0.9800
C17B H17E . 0.9800
C17B H17F . 0.9800
C18B H18D . 0.9800
C18B H18E . 0.9800
C18B H18F . 0.9800
O1S C1S . 1.410(5)
O1S H1S . 0.830(10)
C1S H1SD . 0.9800
C1S H1SA . 0.9800
C1S H1SB . 0.9800

loop_
_geom_hbond_atom_site_label_D
_geom_hbond_atom_site_label_H
_geom_hbond_atom_site_label_A
_geom_hbond_site_symmetry_A
_geom_hbond_distance_DH
_geom_hbond_distance_HA
_geom_hbond_distance_DA
_geom_hbond_angle_DHA
O1S H1S O14 . 0.83(2) 2.21(4) 2.864(4) 136(5)
O1S H1S O13A . 0.83(2) 1.06(3) 1.813(7) 147(6)
C7A H7AA O12 1_545 0.98 2.44 3.395(3) 165
C7A H7AA O14A 1_545 0.98 2.49 3.415(7) 157
C10A H10B O12 2_666 0.99 2.57 3.408(3) 142
C10A H10B O14A 2_666 0.99 2.36 3.243(8) 148
C17A H17B O12 . 0.98 2.69 3.173(4) 112
C9B H9BA O11 1_655 0.95 2.60 3.405(3) 143
C9B H9BA O11A 1_655 0.95 2.52 3.311(7) 141
C16A H16A O12A 2_676 0.95 2.66 3.563(6) 160
C11B H11D O11A 1_655 0.99 2.57 3.380(8) 139
C17A H17A O3A 2_566 0.98 2.55 3.455(3) 154
C13A H13A O1S 2_666 0.95 2.42 3.343(4) 165
C18A H18B O4A 2_566 0.98 2.56 3.491(3) 160
C17B H17F O4B 2_665 0.98 2.43 3.384(2) 163
C7B H7BA O1S 2_775 0.98 2.51 3.445(4) 160
C10B H10D O1S 1_555 0.99 2.57 3.428(3) 146
C18B H18F O1S . 0.98 2.62 3.402(3) 137

loop_
_geom_torsion_atom_site_label_1
_geom_torsion_atom_site_label_2
_geom_torsion_atom_site_label_3
_geom_torsion_atom_site_label_4
_geom_torsion_site_symmetry_1
_geom_torsion
N1A Mn1 O1A C1A . 30.38(13)
N1A Mn1 O1A C1A 2_666 -149.62(13)
O4A Mn1 O1A C1A . -61.94(13)
O4A Mn1 O1A C1A 2_666 118.05(13)
C17A S1A O4A Mn1 . 143.32(9)
C18A S1A O4A Mn1 . -113.81(9)
N1B Mn2 O1B C1B 2_765 -157.35(15)
N1B Mn2 O1B C1B . 22.65(15)
O4B Mn2 O1B C1B 2_765 -69.36(15)
O4B Mn2 O1B C1B . 110.64(15)
C17B S1B O4B Mn2 . 122.40(9)
C18B S1B O4B Mn2 . -134.66(11)
Mn1 O1A C1A C2A . 154.60(11)
Mn1 O1A C1A C6A . -27.4(2)
O1A C1A C2A C3A . 177.68(15)
C6A C1A C2A C3A . -0.4(2)
C7A O2A C3A C2A . 5.8(3)
C7A O2A C3A C4A . -175.16(17)
C1A C2A C3A O2A . 179.19(16)
C1A C2A C3A C4A . 0.2(2)
O2A C3A C4A C5A . -179.80(16)
C2A C3A C4A C5A . -0.7(3)
C8A O3A C5A C4A . 2.2(3)
C8A O3A C5A C6A . -179.41(17)
C3A C4A C5A O3A . 179.69(16)
C3A C4A C5A C6A . 1.4(3)
O1A C1A C6A C5A . -176.92(14)
C2A C1A C6A C5A . 1.1(2)
O1A C1A C6A C9A . -0.6(2)
C2A C1A C6A C9A . 177.41(14)
O3A C5A C6A C1A . 179.97(14)
C4A C5A C6A C1A . -1.6(2)
O3A C5A C6A C9A . 3.5(2)
C4A C5A C6A C9A . -178.08(15)
C10A N1A C9A C6A . -178.90(14)
Mn1 N1A C9A C6A . -3.8(2)
C1A C6A C9A N1A . 15.9(2)
C5A C6A C9A N1A . -167.76(15)
C9A N1A C10A C11A . -93.76(17)
Mn1 N1A C10A C11A . 90.96(15)
N1A C10A C11A C12A . 178.38(14)
C16A N2A C12A C13A . 0.3(3)
C16A N2A C12A C11A . -177.81(18)
C10A C11A C12A N2A . 88.9(2)
C10A C11A C12A C13A . -89.2(2)
N2A C12A C13A C14A . 0.1(3)
C11A C12A C13A C14A . 178.06(19)
C12A C13A C14A C15A . -0.4(3)
C13A C14A C15A C16A . 0.4(4)
C12A N2A C16A C15A . -0.2(3)
C14A C15A C16A N2A . -0.1(4)
Mn2 O1B C1B C2B . 161.78(12)
Mn2 O1B C1B C6B . -19.5(2)
O1B C1B C2B C3B . 179.24(15)
C6B C1B C2B C3B . 0.5(2)
C7B O2B C3B C2B . 7.4(3)
C7B O2B C3B C4B . -173.44(17)
C1B C2B C3B O2B . 179.24(16)
C1B C2B C3B C4B . 0.2(3)
O2B C3B C4B C5B . 179.67(16)
C2B C3B C4B C5B . -1.2(3)
C8B O3B C5B C4B . -2.3(3)
C8B O3B C5B C6B . 177.06(16)
C3B C4B C5B O3B . -179.19(16)
C3B C4B C5B C6B . 1.5(3)
O1B C1B C6B C5B . -178.92(14)
C2B C1B C6B C5B . -0.2(2)
O1B C1B C6B C9B . -1.0(2)
C2B C1B C6B C9B . 177.68(15)
O3B C5B C6B C1B . 179.83(15)
C4B C5B C6B C1B . -0.8(2)
O3B C5B C6B C9B . 1.8(2)
C4B C5B C6B C9B . -178.77(15)
C10B N1B C9B C6B . -178.73(15)
Mn2 N1B C9B C6B . 0.0(2)
C1B C6B C9B N1B . 10.1(3)
C5B C6B C9B N1B . -172.01(15)
C9B N1B C10B C11B . -93.08(17)
Mn2 N1B C10B C11B . 88.15(14)
N1B C10B C11B C12B . -178.01(13)
C16B N2B C12B C13B . 0.9(3)
C16B N2B C12B C11B . -178.7(2)
C10B C11B C12B N2B . 89.7(2)
C10B C11B C12B C13B . -89.9(2)
N2B C12B C13B C14B . -1.3(3)
C11B C12B C13B C14B . 178.28(17)
C12B C13B C14B C15B . 0.2(3)
C13B C14B C15B C16B . 1.1(3)
C12B N2B C16B C15B . 0.6(4)
C14B C15B C16B N2B . -1.6(4)
